data_4511304
loop_
_publ_author_name
'Pereira, Bruno G.'
'Fonte-Boa, Fabio D.'
'Resende, Jackson A. L. C.'
'Pinheiro, Carlos B.'
'Fernandes, Nelson G.'
'Yoshida, Maria I.'
'Vianna-Soares, Cristina D.'

_publ_section_title
;
 Pseudopolymorphs and Intrinsic Dissolution of Nevirapine
;
_journal_coden_ASTM CGDEFU
_journal_issue 10
_journal_name_full 'Crystal Growth & Design'
_journal_page_first 2016
_journal_page_last 2023
_journal_paper_doi 10.1021/cg0704495
_journal_volume 7
_journal_year 2007
_chemical_compound_source 'synthesis as described'
_chemical_formula_moiety '2(C15 H14 N4 O), H2 O'
_chemical_formula_sum 'C15 H15 N4 O1.5'
_chemical_formula_weight 275.31
_chemical_name_systematic 'nevirapine hemihydrate'
_space_group_IT_number 14
_symmetry_cell_setting monoclinic
_symmetry_Int_Tables_number 14
_symmetry_space_group_name_Hall '-P 2yn'
_symmetry_space_group_name_H-M 'P 1 21/n 1'
_atom_sites_solution_hydrogens geom
_atom_sites_solution_primary direct
_atom_sites_solution_secondary difmap
_audit_conform_dict_location ftp://ftp.iucr.org/pub/cif_core.dic
_audit_conform_dict_name cif_core.dic
_audit_conform_dict_version 2.3
_audit_creation_date 2007-05-10T10:30:31-00:00
_audit_creation_method 'WinGX routine CIF_UPDATE'
_cell_angle_alpha 90
_cell_angle_beta 104.036(7)
_cell_angle_gamma 90
_cell_formula_units_Z 8
_cell_length_a 8.8541(3)
_cell_length_b 32.115(5)
_cell_length_c 10.0644(11)
_cell_measurement_reflns_used 15701
_cell_measurement_temperature 298(2)
_cell_measurement_theta_max 26.50
_cell_measurement_theta_min 5.11
_cell_measurement_wavelength 0.71073
_cell_volume 2776.4(5)
_computing_cell_refinement 'DIRAX   (Duisenberg, 1992)'
_computing_data_collection 'COLLECT (Enraf-Nonius, 1997-2000.)'
_computing_data_reduction 'EVALCCD (Duisenberg, 2003)'
_computing_molecular_graphics 'Ortep-3 for Windows (Farrugia, 1997)'
_computing_publication_material 'WinGX publication routines (Farrugia, 1999)'
_computing_structure_refinement 'SHELXL-97 (Sheldrick, 1997)'
_computing_structure_solution 'SHELXS-97 (Sheldrick, 1990)'
_diffrn_ambient_temperature 298(2)
_diffrn_measured_fraction_theta_full 0.981
_diffrn_measured_fraction_theta_max 0.975
_diffrn_measurement_device_type Kappa-CCD
_diffrn_measurement_method scanning
_diffrn_radiation_monochromator graphite
_diffrn_radiation_source 'fine-focus sealed tube'
_diffrn_radiation_type MoK\a
_diffrn_radiation_wavelength 0.71073
_diffrn_reflns_av_R_equivalents 0.0454
_diffrn_reflns_av_unetI/netI 0.0856
_diffrn_reflns_limit_h_max 11
_diffrn_reflns_limit_h_min -11
_diffrn_reflns_limit_k_max 37
_diffrn_reflns_limit_k_min -40
_diffrn_reflns_limit_l_max 8
_diffrn_reflns_limit_l_min -12
_diffrn_reflns_number 15701
_diffrn_reflns_theta_full 26.5
_diffrn_reflns_theta_max 26.5
_diffrn_reflns_theta_min 5.11
_exptl_absorpt_coefficient_mu 0.089
_exptl_absorpt_correction_T_max 0.987
_exptl_absorpt_correction_T_min 0.981
_exptl_absorpt_correction_type empirical
_exptl_absorpt_process_details
;
SADABS, Bruker Analytical X-ray Systems,Inc., Madison WI, 1997.
;
_exptl_crystal_colour colourless
_exptl_crystal_density_diffrn 1.317
_exptl_crystal_density_method 'not measured'
_exptl_crystal_description prism
_exptl_crystal_F_000 1160
_exptl_crystal_size_max 0.17
_exptl_crystal_size_mid 0.14
_exptl_crystal_size_min 0.09
_refine_diff_density_max 0.175
_refine_diff_density_min -0.189
_refine_diff_density_rms 0.041
_refine_ls_extinction_method none
_refine_ls_goodness_of_fit_ref 1.005
_refine_ls_hydrogen_treatment constr
_refine_ls_matrix_type full
_refine_ls_number_parameters 372
_refine_ls_number_reflns 5612
_refine_ls_number_restraints 0
_refine_ls_restrained_S_all 1.005
_refine_ls_R_factor_all 0.1343
_refine_ls_R_factor_gt 0.0531
_refine_ls_shift/su_max 0.007
_refine_ls_shift/su_mean 0.002
_refine_ls_structure_factor_coef Fsqd
_refine_ls_weighting_details 'calc w=1/[\s^2^(Fo^2^)+(0.0402P)^2^+0.6205P] where P=(Fo^2^+2Fc^2^)/3'
_refine_ls_weighting_scheme calc
_refine_ls_wR_factor_gt 0.0913
_refine_ls_wR_factor_ref 0.1124
_reflns_number_gt 3042
_reflns_number_total 5612
_reflns_threshold_expression >2sigma(I)
_cod_duplicate_entry 4504385
_cod_data_source_file cg0704495si20070515_041224.cif
_cod_data_source_block nevhemihydrate
_cod_database_code 4511304

loop_
_symmetry_equiv_pos_as_xyz
'x, y, z'
'-x+1/2, y+1/2, -z+1/2'
'-x, -y, -z'
'x-1/2, -y-1/2, z-1/2'

loop_
_atom_site_label
_atom_site_type_symbol
_atom_site_fract_x
_atom_site_fract_y
_atom_site_fract_z
_atom_site_U_iso_or_equiv
_atom_site_adp_type
_atom_site_occupancy
_atom_site_symmetry_multiplicity
_atom_site_calc_flag
_atom_site_refinement_flags
O1W O 1.27908(18) 0.14410(5) 0.9974(2) 0.0755(6) Uani 1 1 d .
H1W H 1.3615 0.1345 1.0527 0.113 Uiso 1 1 d .
H2W H 1.3017 0.1689 0.9774 0.113 Uiso 1 1 d .
N1 N 1.0927(2) 0.00669(5) 0.7580(2) 0.0450(5) Uani 1 1 d .
C2 C 1.2056(3) -0.00957(7) 0.8589(3) 0.0531(7) Uani 1 1 d .
H21 H 1.2572 -0.0332 0.8394 0.064 Uiso 1 1 calc R
C3 C 1.2493(3) 0.00655(7) 0.9887(3) 0.0496(6) Uani 1 1 d .
H31 H 1.3271 -0.0064 1.0546 0.06 Uiso 1 1 calc R
C4 C 1.1776(2) 0.04210(7) 1.0217(2) 0.0393(6) Uani 1 1 d .
C5 C 1.0639(2) 0.06009(6) 0.9172(2) 0.0342(5) Uani 1 1 d .
N6 N 1.00139(19) 0.09927(5) 0.93983(18) 0.0378(5) Uani 1 1 d .
H61 H 1.0678 0.1173 0.9822 0.057 Uiso 1 1 calc R
C7 C 0.8525(2) 0.11229(7) 0.9043(2) 0.0348(5) Uani 1 1 d .
O16 O 0.81571(16) 0.14673(5) 0.94227(16) 0.0463(4) Uani 1 1 d .
C8 C 0.7315(2) 0.08518(6) 0.8171(2) 0.0335(5) Uani 1 1 d .
C9 C 0.5824(2) 0.08590(7) 0.8372(2) 0.0428(6) Uani 1 1 d .
H91 H 0.5612 0.1013 0.9087 0.051 Uiso 1 1 calc R
C10 C 0.4654(3) 0.06375(7) 0.7512(3) 0.0498(7) Uani 1 1 d .
H101 H 0.3655 0.0631 0.7653 0.06 Uiso 1 1 calc R
C11 C 0.5006(3) 0.04268(8) 0.6439(3) 0.0544(7) Uani 1 1 d .
H111 H 0.4205 0.0284 0.5844 0.065 Uiso 1 1 calc R
N12 N 0.6435(2) 0.04125(6) 0.6188(2) 0.0486(5) Uani 1 1 d .
C13 C 0.7572(2) 0.06176(6) 0.7072(2) 0.0359(5) Uani 1 1 d .
N14 N 0.90775(18) 0.05970(5) 0.68166(18) 0.0361(4) Uani 1 1 d .
C15 C 1.0249(2) 0.04125(6) 0.7885(2) 0.0344(5) Uani 1 1 d .
C17 C 1.2229(3) 0.05956(8) 1.1649(3) 0.0616(7) Uani 1 1 d .
H171 H 1.2877 0.0836 1.1663 0.092 Uiso 1 1 calc R
H172 H 1.279 0.0389 1.2262 0.092 Uiso 1 1 calc R
H173 H 1.1308 0.0673 1.1933 0.092 Uiso 1 1 calc R
C18 C 0.9179(2) 0.05147(7) 0.5425(2) 0.0415(6) Uani 1 1 d .
H181 H 0.8847 0.024 0.5042 0.062 Uiso 1 1 calc R
C19 C 1.0499(3) 0.07151(8) 0.5003(3) 0.0555(7) Uani 1 1 d .
H191 H 1.0971 0.0565 0.4373 0.083 Uiso 1 1 calc R
H192 H 1.1215 0.0881 0.5679 0.083 Uiso 1 1 calc R
C20 C 0.8877(3) 0.08785(8) 0.4467(3) 0.0546(7) Uani 1 1 d .
H201 H 0.8615 0.1143 0.4821 0.082 Uiso 1 1 calc R
H202 H 0.837 0.0825 0.3514 0.082 Uiso 1 1 calc R
N21 N 0.84312(18) 0.28142(5) 0.37187(18) 0.0355(4) Uani 1 1 d .
C22 C 0.9981(2) 0.28300(7) 0.3858(2) 0.0404(6) Uani 1 1 d .
H221 H 1.0511 0.3068 0.4238 0.049 Uiso 1 1 calc R
C23 C 1.0818(2) 0.25135(7) 0.3468(2) 0.0416(6) Uani 1 1 d .
H231 H 1.1892 0.2536 0.3607 0.05 Uiso 1 1 calc R
C24 C 1.0055(2) 0.21583(7) 0.2863(2) 0.0375(5) Uani 1 1 d .
C25 C 0.8444(2) 0.21426(6) 0.2684(2) 0.0313(5) Uani 1 1 d .
N26 N 0.75980(18) 0.18011(5) 0.19669(18) 0.0367(5) Uani 1 1 d .
H261 H 0.787 0.1722 0.1242 0.055 Uiso 1 1 calc R
C27 C 0.6423(2) 0.15861(7) 0.2280(2) 0.0361(5) Uani 1 1 d .
O36 O 0.58789(16) 0.12745(5) 0.16020(17) 0.0496(4) Uani 1 1 d .
C28 C 0.5778(2) 0.17235(6) 0.3438(2) 0.0335(5) Uani 1 1 d .
C29 C 0.5240(2) 0.14226(7) 0.4199(2) 0.0472(6) Uani 1 1 d .
H291 H 0.5389 0.1142 0.4049 0.057 Uiso 1 1 calc R
C30 C 0.4483(3) 0.15439(8) 0.5180(3) 0.0520(7) Uani 1 1 d .
H301 H 0.4153 0.1348 0.5729 0.062 Uiso 1 1 calc R
C31 C 0.4226(2) 0.19600(8) 0.5329(2) 0.0480(6) Uani 1 1 d .
H311 H 0.3671 0.2039 0.5963 0.058 Uiso 1 1 calc R
N32 N 0.47255(18) 0.22595(6) 0.46182(18) 0.0388(5) Uani 1 1 d .
C33 C 0.5512(2) 0.21408(6) 0.3708(2) 0.0304(5) Uani 1 1 d .
N34 N 0.60394(17) 0.24625(5) 0.29678(17) 0.0308(4) Uani 1 1 d .
C35 C 0.7682(2) 0.24746(6) 0.3137(2) 0.0300(5) Uani 1 1 d .
C37 C 1.0928(3) 0.18121(8) 0.2372(3) 0.0616(8) Uani 1 1 d .
H371 H 1.0688 0.1552 0.2746 0.092 Uiso 1 1 calc R
H372 H 1.2026 0.1864 0.2666 0.092 Uiso 1 1 calc R
H373 H 1.0626 0.1799 0.139 0.092 Uiso 1 1 calc R
C38 C 0.5245(2) 0.28604(6) 0.2910(2) 0.0359(5) Uani 1 1 d .
H381 H 0.5313 0.3005 0.378 0.054 Uiso 1 1 calc R
C39 C 0.5200(3) 0.31229(8) 0.1685(3) 0.0551(7) Uani 1 1 d .
H391 H 0.5716 0.3018 0.1005 0.083 Uiso 1 1 calc R
H392 H 0.5247 0.3423 0.1807 0.083 Uiso 1 1 calc R
C40 C 0.3759(2) 0.29035(8) 0.1832(3) 0.0511(6) Uani 1 1 d .
H401 H 0.2936 0.307 0.2046 0.077 Uiso 1 1 calc R
H402 H 0.3405 0.2666 0.1245 0.077 Uiso 1 1 calc R

loop_
_atom_site_aniso_label
_atom_site_aniso_U_11
_atom_site_aniso_U_22
_atom_site_aniso_U_33
_atom_site_aniso_U_23
_atom_site_aniso_U_13
_atom_site_aniso_U_12
O1W 0.0414(10) 0.0656(12) 0.1100(17) 0.0340(11) 0.0001(10) -0.0124(8)
N1 0.0438(11) 0.0355(11) 0.0536(14) -0.0036(10) 0.0078(10) 0.0069(9)
C2 0.0499(16) 0.0388(14) 0.066(2) 0.0027(14) 0.0058(14) 0.0099(12)
C3 0.0448(14) 0.0426(15) 0.0548(18) 0.0120(13) -0.0009(12) 0.0024(12)
C4 0.0409(13) 0.0371(13) 0.0383(15) 0.0087(12) 0.0065(11) -0.0058(11)
C5 0.0320(12) 0.0319(12) 0.0385(15) 0.0006(11) 0.0082(10) -0.0040(9)
N6 0.0367(11) 0.0339(11) 0.0404(12) -0.0068(9) 0.0050(9) -0.0026(8)
C7 0.0376(13) 0.0347(13) 0.0354(14) 0.0028(11) 0.0151(11) -0.0010(10)
O16 0.0518(10) 0.0389(9) 0.0514(11) -0.0087(8) 0.0188(8) 0.0029(7)
C8 0.0302(12) 0.0326(12) 0.0385(14) 0.0042(11) 0.0100(10) 0.0027(9)
C9 0.0410(14) 0.0414(14) 0.0486(16) 0.0105(12) 0.0161(12) 0.0052(11)
C10 0.0302(13) 0.0524(16) 0.0665(19) 0.0124(14) 0.0111(13) -0.0015(11)
C11 0.0350(15) 0.0538(16) 0.0671(19) 0.0043(15) -0.0018(13) -0.0096(11)
N12 0.0385(12) 0.0480(12) 0.0538(14) -0.0048(10) 0.0004(10) -0.0076(9)
C13 0.0311(12) 0.0317(12) 0.0434(15) 0.0024(11) 0.0063(11) 0.0003(10)
N14 0.0334(10) 0.0424(11) 0.0312(11) -0.0037(9) 0.0056(8) 0.0042(8)
C15 0.0298(12) 0.0344(13) 0.0382(15) 0.0017(11) 0.0067(10) -0.0018(10)
C17 0.0687(17) 0.0649(18) 0.0440(17) 0.0099(14) -0.0006(13) -0.0048(14)
C18 0.0443(14) 0.0441(14) 0.0347(15) -0.0054(11) 0.0072(11) 0.0066(11)
C19 0.0552(16) 0.0658(18) 0.0495(17) 0.0035(14) 0.0205(13) 0.0106(13)
C20 0.0637(17) 0.0564(16) 0.0394(16) 0.0020(13) 0.0040(12) 0.0155(13)
N21 0.0295(10) 0.0389(11) 0.0378(12) -0.0030(9) 0.0076(8) -0.0022(8)
C22 0.0292(13) 0.0473(14) 0.0431(15) -0.0030(12) 0.0057(10) -0.0081(10)
C23 0.0243(12) 0.0575(15) 0.0428(15) -0.0027(12) 0.0073(10) -0.0016(11)
C24 0.0289(12) 0.0503(14) 0.0334(14) -0.0024(11) 0.0073(10) 0.0059(10)
C25 0.0266(12) 0.0386(13) 0.0289(13) -0.0014(10) 0.0073(9) 0.0007(9)
N26 0.0326(10) 0.0428(11) 0.0355(12) -0.0069(9) 0.0100(8) 0.0014(8)
C27 0.0287(12) 0.0378(13) 0.0382(14) 0.0015(11) 0.0013(10) 0.0048(10)
O36 0.0446(10) 0.0449(10) 0.0571(11) -0.0132(9) 0.0080(8) -0.0071(7)
C28 0.0263(11) 0.0380(13) 0.0346(13) 0.0026(11) 0.0044(10) -0.0001(9)
C29 0.0427(14) 0.0449(15) 0.0527(17) 0.0083(13) 0.0090(12) 0.0016(11)
C30 0.0498(15) 0.0602(18) 0.0488(17) 0.0169(14) 0.0174(13) -0.0035(13)
C31 0.0374(14) 0.0688(18) 0.0412(16) 0.0045(14) 0.0162(11) -0.0026(12)
N32 0.0317(10) 0.0517(12) 0.0352(12) -0.0015(10) 0.0122(9) -0.0010(9)
C33 0.0207(10) 0.0399(13) 0.0283(12) 0.0011(10) 0.0016(9) -0.0007(9)
N34 0.0225(9) 0.0329(10) 0.0378(11) 0.0014(8) 0.0092(8) 0.0028(7)
C35 0.0288(12) 0.0359(12) 0.0260(12) 0.0032(10) 0.0081(9) 0.0015(9)
C37 0.0313(13) 0.0780(19) 0.074(2) -0.0239(15) 0.0095(13) 0.0115(12)
C38 0.0306(12) 0.0380(13) 0.0389(14) 0.0002(11) 0.0080(10) 0.0067(9)
C39 0.0598(16) 0.0531(16) 0.0566(18) 0.0183(13) 0.0220(13) 0.0154(13)
C40 0.0360(14) 0.0600(16) 0.0545(17) -0.0005(13) 0.0055(12) 0.0124(11)

loop_
_atom_type_symbol
_atom_type_description
_atom_type_scat_dispersion_real
_atom_type_scat_dispersion_imag
_atom_type_scat_source
C C 0.0033 0.0016 'International Tables Vol C Tables 4.2.6.8 and 6.1.1.4'
H H 0 0 'International Tables Vol C Tables 4.2.6.8 and 6.1.1.4'
N N 0.0061 0.0033 'International Tables Vol C Tables 4.2.6.8 and 6.1.1.4'
O O 0.0106 0.006 'International Tables Vol C Tables 4.2.6.8 and 6.1.1.4'

loop_
_geom_angle_atom_site_label_1
_geom_angle_atom_site_label_2
_geom_angle_atom_site_label_3
_geom_angle
H1W O1W H2W 106.0
C15 N1 C2 116.3(2)
N1 C2 C3 124.0(2)
N1 C2 H21 118
C3 C2 H21 118
C2 C3 C4 120.0(2)
C2 C3 H31 120
C4 C3 H31 120
C3 C4 C5 116.8(2)
C3 C4 C17 120.3(2)
C5 C4 C17 122.9(2)
C4 C5 C15 119.46(19)
C4 C5 N6 119.1(2)
C15 C5 N6 121.10(19)
C7 N6 C5 129.00(18)
C7 N6 H61 115.5
C5 N6 H61 115.5
O16 C7 N6 120.61(19)
O16 C7 C8 119.83(19)
N6 C7 C8 119.56(19)
C9 C8 C13 117.9(2)
C9 C8 C7 118.7(2)
C13 C8 C7 123.16(18)
C10 C9 C8 120.0(2)
C10 C9 H91 120
C8 C9 H91 120
C11 C10 C9 118.0(2)
C11 C10 H101 121
C9 C10 H101 121
N12 C11 C10 124.5(2)
N12 C11 H111 117.8
C10 C11 H111 117.8
C13 N12 C11 116.4(2)
N12 C13 C8 123.18(19)
N12 C13 N14 116.27(19)
C8 C13 N14 120.53(18)
C13 N14 C15 115.17(17)
C13 N14 C18 117.69(17)
C15 N14 C18 116.61(16)
N1 C15 C5 123.4(2)
N1 C15 N14 117.22(19)
C5 C15 N14 119.34(18)
C4 C17 H171 109.5
C4 C17 H172 109.5
H171 C17 H172 109.5
C4 C17 H173 109.5
H171 C17 H173 109.5
H172 C17 H173 109.5
N14 C18 C19 115.77(19)
N14 C18 C20 115.90(19)
C19 C18 C20 60.48(15)
N14 C18 H181 117.5
C19 C18 H181 117.5
C20 C18 H181 117.5
C18 C19 C20 60.21(15)
C18 C19 H191 117.7
C20 C19 H191 117.7
C18 C19 H192 117.8
C20 C19 H192 117.8
H191 C19 H192 114.9
C18 C20 C19 59.31(14)
C18 C20 H201 117.8
C19 C20 H201 117.8
C18 C20 H202 117.8
C19 C20 H202 117.8
H201 C20 H202 115
C35 N21 C22 117.49(18)
N21 C22 C23 123.4(2)
N21 C22 H221 118.3
C23 C22 H221 118.3
C22 C23 C24 119.70(19)
C22 C23 H231 120.1
C24 C23 H231 120.1
C23 C24 C25 117.38(19)
C23 C24 C37 121.16(19)
C25 C24 C37 121.4(2)
C24 C25 C35 119.36(19)
C24 C25 N26 119.34(18)
C35 C25 N26 121.18(17)
C27 N26 C25 128.16(18)
C27 N26 H261 115.9
C25 N26 H261 115.9
O36 C27 N26 120.2(2)
O36 C27 C28 119.96(19)
N26 C27 C28 119.82(19)
C29 C28 C33 117.7(2)
C29 C28 C27 118.4(2)
C33 C28 C27 123.49(19)
C30 C29 C28 119.4(2)
C30 C29 H291 120.3
C28 C29 H291 120.3
C31 C30 C29 118.5(2)
C31 C30 H301 120.8
C29 C30 H301 120.8
N32 C31 C30 124.0(2)
N32 C31 H311 118
C30 C31 H311 118
C33 N32 C31 117.22(19)
N32 C33 C28 123.18(19)
N32 C33 N34 116.48(18)
C28 C33 N34 120.31(18)
C33 N34 C35 114.48(15)
C33 N34 C38 116.39(15)
C35 N34 C38 116.82(16)
N21 C35 C25 122.62(18)
N21 C35 N34 117.32(17)
C25 C35 N34 120.05(18)
C24 C37 H371 109.5
C24 C37 H372 109.5
H371 C37 H372 109.5
C24 C37 H373 109.5
H371 C37 H373 109.5
H372 C37 H373 109.5
N34 C38 C39 116.57(18)
N34 C38 C40 116.27(18)
C39 C38 C40 60.25(15)
N34 C38 H381 117.2
C39 C38 H381 117.2
C40 C38 H381 117.2
C38 C39 C40 60.17(14)
C38 C39 H391 117.8
C40 C39 H391 117.8
C38 C39 H392 117.8
C40 C39 H392 117.8
H391 C39 H392 114.9
C38 C40 C39 59.59(14)
C38 C40 H401 117.8
C39 C40 H401 117.8
C38 C40 H402 117.8
C39 C40 H402 117.8
H401 C40 H402 115

loop_
_geom_bond_atom_site_label_1
_geom_bond_atom_site_label_2
_geom_bond_distance
O1W H1W 0.860
O1W H2W 0.860
N1 C15 1.333(2)
N1 C2 1.346(3)
C2 C3 1.371(3)
C2 H21 0.93
C3 C4 1.385(3)
C3 H31 0.93
C4 C5 1.393(3)
C4 C17 1.507(3)
C5 C15 1.396(3)
C5 N6 1.415(2)
N6 C7 1.346(2)
N6 H61 0.86
C7 O16 1.240(2)
C7 C8 1.490(3)
C8 C9 1.383(3)
C8 C13 1.401(3)
C9 C10 1.376(3)
C9 H91 0.93
C10 C11 1.372(3)
C10 H101 0.93
C11 N12 1.350(3)
C11 H111 0.93
N12 C13 1.343(3)
C13 N14 1.419(2)
N14 C15 1.428(3)
N14 C18 1.450(3)
C17 H171 0.96
C17 H172 0.96
C17 H173 0.96
C18 C19 1.483(3)
C18 C20 1.497(3)
C18 H181 0.98
C19 C20 1.501(3)
C19 H191 0.97
C19 H192 0.97
C20 H201 0.97
C20 H202 0.97
N21 C35 1.335(2)
N21 C22 1.346(2)
C22 C23 1.370(3)
C22 H221 0.93
C23 C24 1.389(3)
C23 H231 0.93
C24 C25 1.395(3)
C24 C37 1.504(3)
C25 C35 1.396(3)
C25 N26 1.422(3)
N26 C27 1.348(3)
N26 H261 0.86
C27 O36 1.241(2)
C27 C28 1.484(3)
C28 C29 1.387(3)
C28 C33 1.399(3)
C29 C30 1.377(3)
C29 H291 0.93
C30 C31 1.370(3)
C30 H301 0.93
C31 N32 1.336(3)
C31 H311 0.93
N32 C33 1.334(2)
C33 N34 1.417(2)
N34 C35 1.424(2)
N34 C38 1.453(2)
C37 H371 0.96
C37 H372 0.96
C37 H373 0.96
C38 C39 1.486(3)
C38 C40 1.495(3)
C38 H381 0.98
C39 C40 1.496(3)
C39 H391 0.97
C39 H392 0.97
C40 H401 0.97
C40 H402 0.97

loop_
_geom_hbond_atom_site_label_D
_geom_hbond_atom_site_label_H
_geom_hbond_atom_site_label_A
_geom_hbond_distance_DH
_geom_hbond_distance_HA
_geom_hbond_distance_DA
_geom_hbond_angle_DHA
_geom_hbond_site_symmetry_A
N26 H261 O16 0.86 2.08 2.927(2) 169.6 1_554
N6 H61 O1W 0.86 2.03 2.786(2) 146 .
O1W H1W O36 0.86 2.05 2.876(2) 161.8 1_656
O1W H2W N21 0.86 2.00 2.826(2) 161.8 4_666

loop_
_geom_torsion_atom_site_label_1
_geom_torsion_atom_site_label_2
_geom_torsion_atom_site_label_3
_geom_torsion_atom_site_label_4
_geom_torsion
C15 N1 C2 C3 2.0(3)
N1 C2 C3 C4 -1.1(4)
C2 C3 C4 C5 -0.9(3)
C2 C3 C4 C17 178.9(2)
C3 C4 C5 C15 1.9(3)
C17 C4 C5 C15 -177.87(19)
C3 C4 C5 N6 -171.81(18)
C17 C4 C5 N6 8.4(3)
C4 C5 N6 C7 -138.1(2)
C15 C5 N6 C7 48.3(3)
C5 N6 C7 O16 173.9(2)
C5 N6 C7 C8 -6.8(3)
O16 C7 C8 C9 -34.0(3)
N6 C7 C8 C9 146.7(2)
O16 C7 C8 C13 139.9(2)
N6 C7 C8 C13 -39.4(3)
C13 C8 C9 C10 0.6(3)
C7 C8 C9 C10 174.9(2)
C8 C9 C10 C11 -2.4(3)
C9 C10 C11 N12 1.9(4)
C10 C11 N12 C13 0.7(3)
C11 N12 C13 C8 -2.7(3)
C11 N12 C13 N14 179.13(19)
C9 C8 C13 N12 2.1(3)
C7 C8 C13 N12 -171.9(2)
C9 C8 C13 N14 -179.79(18)
C7 C8 C13 N14 6.2(3)
N12 C13 N14 C15 -119.3(2)
C8 C13 N14 C15 62.5(3)
N12 C13 N14 C18 24.3(3)
C8 C13 N14 C18 -153.9(2)
C2 N1 C15 C5 -0.9(3)
C2 N1 C15 N14 178.28(18)
C4 C5 C15 N1 -1.0(3)
N6 C5 C15 N1 172.58(18)
C4 C5 C15 N14 179.76(18)
N6 C5 C15 N14 -6.6(3)
C13 N14 C15 N1 118.3(2)
C18 N14 C15 N1 -25.7(3)
C13 N14 C15 C5 -62.4(2)
C18 N14 C15 C5 153.51(19)
C13 N14 C18 C19 147.08(18)
C15 N14 C18 C19 -69.8(2)
C13 N14 C18 C20 79.0(2)
C15 N14 C18 C20 -137.83(19)
N14 C18 C19 C20 -106.5(2)
N14 C18 C20 C19 106.3(2)
C35 N21 C22 C23 -1.8(3)
N21 C22 C23 C24 1.7(3)
C22 C23 C24 C25 -0.1(3)
C22 C23 C24 C37 177.6(2)
C23 C24 C25 C35 -1.3(3)
C37 C24 C25 C35 -179.0(2)
C23 C24 C25 N26 174.79(19)
C37 C24 C25 N26 -2.9(3)
C24 C25 N26 C27 137.9(2)
C35 C25 N26 C27 -46.1(3)
C25 N26 C27 O36 -174.64(19)
C25 N26 C27 C28 5.5(3)
O36 C27 C28 C29 33.5(3)
N26 C27 C28 C29 -146.6(2)
O36 C27 C28 C33 -138.7(2)
N26 C27 C28 C33 41.2(3)
C33 C28 C29 C30 -0.3(3)
C27 C28 C29 C30 -172.9(2)
C28 C29 C30 C31 2.8(3)
C29 C30 C31 N32 -3.0(4)
C30 C31 N32 C33 0.4(3)
C31 N32 C33 C28 2.4(3)
C31 N32 C33 N34 -179.71(17)
C29 C28 C33 N32 -2.5(3)
C27 C28 C33 N32 169.79(19)
C29 C28 C33 N34 179.75(18)
C27 C28 C33 N34 -8.0(3)
N32 C33 N34 C35 120.55(19)
C28 C33 N34 C35 -61.5(2)
N32 C33 N34 C38 -20.7(3)
C28 C33 N34 C38 157.27(18)
C22 N21 C35 C25 0.3(3)
C22 N21 C35 N34 -178.83(17)
C24 C25 C35 N21 1.2(3)
N26 C25 C35 N21 -174.74(18)
C24 C25 C35 N34 -179.69(18)
N26 C25 C35 N34 4.3(3)
C33 N34 C35 N21 -116.9(2)
C38 N34 C35 N21 24.1(3)
C33 N34 C35 C25 63.9(2)
C38 N34 C35 C25 -155.03(18)
C33 N34 C38 C39 -151.57(18)
C35 N34 C38 C39 68.1(2)
C33 N34 C38 C40 -83.4(2)
C35 N34 C38 C40 136.31(19)
N34 C38 C39 C40 106.5(2)
N34 C38 C40 C39 -107.0(2)
